data_1572003
loop_
_publ_author_name
'Wang, Patrick'
'Fares, Mohamed'
'Eladwy, Radwa A.'
'Bhuyan, Deep J.'
'Wu, Xin'
'Lewis, William'
'Loeb, Stephen J.'
'Macreadie, Lauren K.'
'Gale, Philip A.'

_publ_section_title
;
 Platinum-based metal complexes as chloride transporters that trigger
 apoptosis.
;
_journal_issue 29
_journal_name_full 'Chemical science'
_journal_page_first 11584
_journal_page_last 11593
_journal_paper_doi 10.1039/d4sc02115k
_journal_volume 15
_journal_year 2024
_chemical_formula_moiety 'C72 H100 N12 O4 Pt, 2(B F4)'
_chemical_formula_sum 'C72 H100 B2 F8 N12 O4 Pt'
_chemical_formula_weight 1566.34
_space_group_crystal_system triclinic
_space_group_IT_number 2
_space_group_name_Hall '-P 1'
_space_group_name_H-M_alt 'P -1'
_atom_sites_solution_hydrogens geom
_audit_creation_date 2024-02-06
_audit_creation_method
;
Olex2 1.5
(compiled 2023.08.24 svn.re1ec1418 for OlexSys, GUI svn.r6817)
;
_audit_update_record
;
2024-02-16 deposited with the CCDC.	2024-06-21 downloaded from the CCDC.
;
_cell_angle_alpha 114.46(3)
_cell_angle_beta 99.20(3)
_cell_angle_gamma 104.70(3)
_cell_formula_units_Z 1
_cell_length_a 11.013(2)
_cell_length_b 13.708(3)
_cell_length_c 14.075(3)
_cell_measurement_reflns_used 29373
_cell_measurement_temperature 100(2)
_cell_measurement_theta_max 28.698
_cell_measurement_theta_min 1.667
_cell_volume 1784.1(10)
_computing_cell_refinement 'XDS (Kabsch, 1993)'
_computing_data_collection 'BluIce (McPhillips, 2002)'
_computing_data_reduction 'XDS (Kabsch, 1993)'
_computing_molecular_graphics 'Olex2 1.5 (Dolomanov et al., 2009)'
_computing_publication_material 'Olex2 1.5 (Dolomanov et al., 2009)'
_computing_structure_refinement 'SHELXL 2018/3 (Sheldrick, 2015)'
_computing_structure_solution 'ShelXT (Sheldrick, 2015)'
_diffrn_ambient_temperature 100(2)
_diffrn_measured_fraction_theta_full 0.927
_diffrn_measured_fraction_theta_max 0.908
_diffrn_measurement_device_type 'ADSC Quantum 350r'
_diffrn_measurement_method 'Phi Scan'
_diffrn_radiation_type synchrotron
_diffrn_radiation_wavelength 0.71073
_diffrn_reflns_av_R_equivalents 0.0279
_diffrn_reflns_av_unetI/netI 0.0253
_diffrn_reflns_Laue_measured_fraction_full 0.927
_diffrn_reflns_Laue_measured_fraction_max 0.908
_diffrn_reflns_limit_h_max 14
_diffrn_reflns_limit_h_min -14
_diffrn_reflns_limit_k_max 16
_diffrn_reflns_limit_k_min -16
_diffrn_reflns_limit_l_max 19
_diffrn_reflns_limit_l_min -19
_diffrn_reflns_number 29373
_diffrn_reflns_point_group_measured_fraction_full 0.927
_diffrn_reflns_point_group_measured_fraction_max 0.908
_diffrn_reflns_theta_full 25.242
_diffrn_reflns_theta_max 28.698
_diffrn_reflns_theta_min 1.667
_diffrn_source 'Australian Synchrotron MX2'
_exptl_absorpt_coefficient_mu 2.045
_exptl_crystal_colour colourless
_exptl_crystal_colour_primary colourless
_exptl_crystal_density_diffrn 1.458
_exptl_crystal_description needle
_exptl_crystal_F_000 808
_exptl_crystal_size_max 0.05
_exptl_crystal_size_mid 0.01
_exptl_crystal_size_min 0.01
_refine_diff_density_max 0.696
_refine_diff_density_min -1.672
_refine_diff_density_rms 0.145
_refine_ls_extinction_method none
_refine_ls_goodness_of_fit_ref 1.100
_refine_ls_hydrogen_treatment constr
_refine_ls_matrix_type full
_refine_ls_number_parameters 450
_refine_ls_number_reflns 8368
_refine_ls_number_restraints 0
_refine_ls_restrained_S_all 1.100
_refine_ls_R_factor_all 0.0283
_refine_ls_R_factor_gt 0.0283
_refine_ls_shift/su_max 0.000
_refine_ls_shift/su_mean 0.000
_refine_ls_structure_factor_coef Fsqd
_refine_ls_weighting_details 'w=1/[\s^2^(Fo^2^)+(0.0534P)^2^+0.3046P] where P=(Fo^2^+2Fc^2^)/3'
_refine_ls_weighting_scheme calc
_refine_ls_wR_factor_gt 0.0727
_refine_ls_wR_factor_ref 0.0728
_reflns_Friedel_coverage 0.000
_reflns_number_gt 8367
_reflns_number_total 8368
_reflns_threshold_expression 'I > 2\s(I)'
_cod_data_source_file d4sc02115k2.cif
_cod_data_source_block pat4
_cod_depositor_comments 'Adding full bibliography for 1572002--1572006.cif.'
_cod_original_cell_volume 1784.1(8)
_cod_database_code 1572003
_shelx_shelxl_version_number 2014/7
_shelx_space_group_comment
;
The symmetry employed for this shelxl refinement is uniquely defined
by the following loop, which should always be used as a source of
symmetry information in preference to the above space-group names.
They are only intended as comments.
;
_olex2_refinement_description
;
1. Others
 Fixed Sof: Pt1(0.5)
 Fixed Uiso: H5(0.044) H6(0.046) H2(0.047) H23(0.038) H17(0.042) H16(0.038)
 H26(0.047) H13(0.045) H24(0.047) H19(0.043) H1(0.057) H25(0.049) H20(0.046)
 H31A(0.046) H31B(0.046) H30A(0.045) H30B(0.045) H29A(0.046) H29B(0.046)
 H34A(0.046) H34B(0.046) H33A(0.046) H33B(0.046) H12(0.047) H32A(0.045)
 H32B(0.045) H18(0.044) H35A(0.047) H35B(0.047) H11(0.046) H5A(0.053)
 H5B(0.053) H4A(0.056) H4B(0.056) H36A(0.071) H36B(0.071) H36C(0.071)
 H6A(0.053) H6B(0.053) H8A(0.055) H8B(0.055) H3A(0.056) H3B(0.056) H2A(0.063)
 H2B(0.063) H7A(0.057) H7B(0.057) H1A(0.085) H1B(0.085) H1C(0.085)
 Fixed X: Pt1(0) H5(0.3635) H6(0.4968) H2(0.0566) H23(0.2029) H17(-0.2574)
 H16(0.0009) H26(0.4035) H13(-0.434) H24(0.1177) H19(-0.0872) H1(0.2118)
 H25(0.2866) H20(-0.026) H31A(0.827) H31B(0.7081) H30A(0.6871) H30B(0.5681)
 H29A(0.5662) H29B(0.6873) H34A(0.945) H34B(0.8406) H33A(0.9683) H33B(0.856)
 H12(-0.367) H32A(0.8139) H32B(0.7019) H18(-0.3893) H35A(1.0098) H35B(1.1138)
 H11(-0.1716) H5A(0.3001) H5B(0.3805) H4A(0.5038) H4B(0.5797) H36A(1.0732)
 H36B(0.9739) H36C(1.1276) H6A(0.3503) H6B(0.439) H8A(0.2156) H8B(0.343)
 H3A(0.4477) H3B(0.514) H2A(0.6666) H2B(0.7245) H7A(0.2324) H7B(0.1585)
 H1A(0.5874) H1B(0.6487) H1C(0.7436)
 Fixed Y: Pt1(0.5) H5(0.7137) H6(0.6465) H2(0.2766) H23(0.6456) H17(0.4968)
 H16(0.3551) H26(0.9732) H13(0.2894) H24(1.0378) H19(0.7023) H1(0.2212)
 H25(1.0916) H20(0.8854) H31A(0.6414) H31B(0.5696) H30A(0.5901) H30B(0.5123)
 H29A(0.6785) H29B(0.757) H34A(0.3505) H34B(0.2833) H33A(0.5271) H33B(0.4571)
 H12(0.1736) H32A(0.4665) H32B(0.3973) H18(0.4159) H35A(0.345) H35B(0.4072)
 H11(0.1391) H5A(-0.1701) H5B(-0.0502) H4A(-0.1643) H4B(-0.0528) H36A(0.2253)
 H36B(0.1646) H36C(0.2263) H6A(-0.0849) H6B(0.0341) H8A(0.047) H8B(0.1371) H3A(-
 0.2757) H3B(-0.1646) H2A(-0.2413) H2B(-0.1466) H7A(0.0389) H7B(-0.0646) H1A(-
 0.3827) H1B(-0.2876) H1C(-0.3202)
 Fixed Z: Pt1(0) H5(0.3339) H6(0.386) H2(0.1731) H23(0.2142) H17(0.0524)
 H16(0.103) H26(0.5558) H13(0.2216) H24(0.3969) H19(0.0648) H1(0.1741)
 H25(0.55) H20(0.2075) H31A(0.5968) H31B(0.6207) H30A(0.4245) H30B(0.4434)
 H29A(0.5918) H29B(0.5752) H34A(0.4664) H34B(0.5053) H33A(0.6187) H33B(0.6499)
 H12(0.282) H32A(0.4477) H32B(0.4794) H18(0.1314) H35A(0.6691) H35B(0.6258)
 H11(0.266) H5A(0.1001) H5B(0.2085) H4A(0.0538) H4B(0.1699) H36A(0.4735)
 H36B(0.5207) H36C(0.5865) H6A(-0.0099) H6B(0.096) H8A(0.2238) H8B(0.2264)
 H3A(0.1392) H3B(0.2569) H2A(0.1133) H2B(0.2396) H7A(0.0217) H7B(0.0413)
 H1A(0.164) H1B(0.2902) H1C(0.2167)
;
_olex2_submission_special_instructions 'No special instructions were received'

loop_
_space_group_symop_operation_xyz
'x, y, z'
'-x, -y, -z'

loop_
_atom_site_label
_atom_site_type_symbol
_atom_site_fract_x
_atom_site_fract_y
_atom_site_fract_z
_atom_site_U_iso_or_equiv
_atom_site_adp_type
_atom_site_occupancy
_atom_site_site_symmetry_order
_atom_site_calc_flag
_atom_site_refinement_flags_posn
_atom_site_refinement_flags_adp
_atom_site_refinement_flags_occupancy
_atom_site_disorder_assembly
_atom_site_disorder_group
Pt1 Pt 0.0000 0.5000 0.0000 0.02911(4) Uani 1 2 d S . P . .
N4 N 0.05365(18) 0.65857(17) 0.12843(15) 0.0312(3) Uani 1 1 d . . . . .
F1 F 0.42280(19) 0.4103(2) 0.21172(17) 0.0599(5) Uani 1 1 d . . . . .
O2 O 0.48396(18) 0.84639(17) 0.58255(14) 0.0403(4) Uani 1 1 d . . . . .
F4 F 0.3597(2) 0.43192(19) 0.06224(15) 0.0590(5) Uani 1 1 d . . . . .
F3 F 0.3308(2) 0.54146(19) 0.22252(17) 0.0671(6) Uani 1 1 d . . . . .
N3 N -0.11596(18) 0.43128(16) 0.07129(14) 0.0313(3) Uani 1 1 d . . . . .
F2 F 0.20739(18) 0.3524(2) 0.12360(18) 0.0597(5) Uani 1 1 d . . . . .
N5 N 0.3748(2) 0.76953(18) 0.39895(15) 0.0368(4) Uani 1 1 d . . . . .
H5 H 0.3635 0.7137 0.3339 0.044 Uiso 1 1 calc R U . . .
N6 N 0.5162(2) 0.6947(2) 0.45600(16) 0.0383(4) Uani 1 1 d . . . . .
H6 H 0.4968 0.6465 0.3860 0.046 Uiso 1 1 calc R U . . .
N2 N 0.0054(2) 0.2278(2) 0.18815(18) 0.0388(4) Uani 1 1 d . . . . .
H2 H 0.0566 0.2766 0.1731 0.047 Uiso 1 1 calc R U . . .
C23 C 0.1561(2) 0.69510(19) 0.21473(17) 0.0313(4) Uani 1 1 d . . . . .
H23 H 0.2029 0.6456 0.2142 0.038 Uiso 1 1 calc R U . . .
O1 O -0.0017(2) 0.0771(2) 0.2232(2) 0.0552(5) Uani 1 1 d . . . . .
C22 C 0.1980(2) 0.80471(19) 0.30724(17) 0.0318(4) Uani 1 1 d . . . . .
C27 C 0.3052(2) 0.8419(2) 0.40224(17) 0.0333(4) Uani 1 1 d . . . . .
C17 C -0.2316(2) 0.4499(2) 0.07952(18) 0.0353(4) Uani 1 1 d . . . . .
H17 H -0.2574 0.4968 0.0524 0.042 Uiso 1 1 calc R U . . .
C16 C -0.0799(2) 0.36623(19) 0.10898(17) 0.0315(4) Uani 1 1 d . . . . .
H16 H 0.0009 0.3551 0.1030 0.038 Uiso 1 1 calc R U . . .
C26 C 0.3346(2) 0.9481(2) 0.49147(19) 0.0389(5) Uani 1 1 d . . . . .
H26 H 0.4035 0.9732 0.5558 0.047 Uiso 1 1 calc R U . . .
C13 C -0.3538(2) 0.2775(2) 0.21454(19) 0.0379(5) Uani 1 1 d . . . . .
H13 H -0.4340 0.2894 0.2216 0.045 Uiso 1 1 calc R U . . .
C15 C -0.1549(2) 0.31209(19) 0.15787(17) 0.0322(4) Uani 1 1 d . . . . .
C24 C 0.1629(3) 0.9875(2) 0.3977(2) 0.0391(5) Uani 1 1 d . . . . .
H24 H 0.1177 1.0378 0.3969 0.047 Uiso 1 1 calc R U . . .
C19 C -0.0140(2) 0.7291(2) 0.12659(19) 0.0360(4) Uani 1 1 d . . . . .
H19 H -0.0872 0.7023 0.0648 0.043 Uiso 1 1 calc R U . . .
C21 C 0.1278(2) 0.8780(2) 0.30579(18) 0.0345(4) Uani 1 1 d . . . . .
C10 C -0.1144(2) 0.2406(2) 0.19685(17) 0.0346(4) Uani 1 1 d . . . . .
N1 N 0.1758(2) 0.1631(2) 0.1849(2) 0.0478(5) Uani 1 1 d . . . . .
H1 H 0.2118 0.2212 0.1741 0.057 Uiso 1 1 calc R U . . .
C25 C 0.2638(3) 1.0190(2) 0.4877(2) 0.0406(5) Uani 1 1 d . . . . .
H25 H 0.2866 1.0916 0.5500 0.049 Uiso 1 1 calc R U . . .
C20 C 0.0212(2) 0.8374(2) 0.2117(2) 0.0383(5) Uani 1 1 d . . . . .
H20 H -0.0260 0.8854 0.2075 0.046 Uiso 1 1 calc R U . . .
C31 C 0.7460(2) 0.5724(2) 0.56228(19) 0.0384(5) Uani 1 1 d . . . . .
H31A H 0.8270 0.6414 0.5968 0.046 Uiso 1 1 calc R U . . .
H31B H 0.7081 0.5696 0.6207 0.046 Uiso 1 1 calc R U . . .
C28 C 0.4605(2) 0.7757(2) 0.48739(18) 0.0348(4) Uani 1 1 d . . . . .
C30 C 0.6476(2) 0.5829(2) 0.48075(19) 0.0374(4) Uani 1 1 d . . . . .
H30A H 0.6871 0.5901 0.4245 0.045 Uiso 1 1 calc R U . . .
H30B H 0.5681 0.5123 0.4434 0.045 Uiso 1 1 calc R U . . .
C14 C -0.2748(2) 0.3310(2) 0.16692(17) 0.0343(4) Uani 1 1 d . . . . .
C29 C 0.6080(2) 0.6862(2) 0.53679(19) 0.0380(5) Uani 1 1 d . . . . .
H29A H 0.5662 0.6785 0.5918 0.046 Uiso 1 1 calc R U . . .
H29B H 0.6873 0.7570 0.5752 0.046 Uiso 1 1 calc R U . . .
C34 C 0.9206(2) 0.3515(2) 0.53145(19) 0.0380(5) Uani 1 1 d . . . . .
H34A H 0.9450 0.3505 0.4664 0.046 Uiso 1 1 calc R U . . .
H34B H 0.8406 0.2833 0.5053 0.046 Uiso 1 1 calc R U . . .
C33 C 0.8877(2) 0.4584(2) 0.58824(19) 0.0382(5) Uani 1 1 d . . . . .
H33A H 0.9683 0.5271 0.6187 0.046 Uiso 1 1 calc R U . . .
H33B H 0.8560 0.4571 0.6499 0.046 Uiso 1 1 calc R U . . .
C12 C -0.3135(3) 0.2090(2) 0.25016(19) 0.0395(5) Uani 1 1 d . . . . .
H12 H -0.3670 0.1736 0.2820 0.047 Uiso 1 1 calc R U . . .
C32 C 0.7821(2) 0.4663(2) 0.50953(19) 0.0377(5) Uani 1 1 d . . . . .
H32A H 0.8139 0.4665 0.4477 0.045 Uiso 1 1 calc R U . . .
H32B H 0.7019 0.3973 0.4794 0.045 Uiso 1 1 calc R U . . .
C18 C -0.3099(2) 0.4016(2) 0.12623(19) 0.0365(4) Uani 1 1 d . . . . .
H18 H -0.3893 0.4159 0.1314 0.044 Uiso 1 1 calc R U . . .
C35 C 1.0317(2) 0.3417(2) 0.6026(2) 0.0394(5) Uani 1 1 d . . . . .
H35A H 1.0098 0.3450 0.6691 0.047 Uiso 1 1 calc R U . . .
H35B H 1.1138 0.4072 0.6258 0.047 Uiso 1 1 calc R U . . .
C11 C -0.1955(2) 0.1885(2) 0.24144(18) 0.0379(5) Uani 1 1 d . . . . .
H11 H -0.1716 0.1391 0.2660 0.046 Uiso 1 1 calc R U . . .
C5 C 0.3767(3) -0.0979(2) 0.1319(2) 0.0442(5) Uani 1 1 d . . . . .
H5A H 0.3001 -0.1701 0.1001 0.053 Uiso 1 1 calc R U . . .
H5B H 0.3805 -0.0502 0.2085 0.053 Uiso 1 1 calc R U . . .
C4 C 0.5032(3) -0.1257(3) 0.1307(2) 0.0467(6) Uani 1 1 d . . . . .
H4A H 0.5038 -0.1643 0.0538 0.056 Uiso 1 1 calc R U . . .
H4B H 0.5797 -0.0528 0.1699 0.056 Uiso 1 1 calc R U . . .
C36 C 1.0536(3) 0.2294(3) 0.5402(2) 0.0475(6) Uani 1 1 d . . . . .
H36A H 1.0732 0.2253 0.4735 0.071 Uiso 1 1 calc R U . . .
H36B H 0.9739 0.1646 0.5207 0.071 Uiso 1 1 calc R U . . .
H36C H 1.1276 0.2263 0.5865 0.071 Uiso 1 1 calc R U . . .
B1 B 0.3323(3) 0.4341(3) 0.1545(2) 0.0404(5) Uani 1 1 d . . . . .
C6 C 0.3587(3) -0.0346(2) 0.0673(2) 0.0438(5) Uani 1 1 d . . . . .
H6A H 0.3503 -0.0849 -0.0099 0.053 Uiso 1 1 calc R U . . .
H6B H 0.4390 0.0341 0.0960 0.053 Uiso 1 1 calc R U . . .
C9 C 0.0552(3) 0.1486(2) 0.1999(2) 0.0410(5) Uani 1 1 d . . . . .
C8 C 0.2494(3) 0.0893(3) 0.1854(2) 0.0462(6) Uani 1 1 d . . . . .
H8A H 0.2156 0.0470 0.2238 0.055 Uiso 1 1 calc R U . . .
H8B H 0.3430 0.1371 0.2264 0.055 Uiso 1 1 calc R U . . .
C3 C 0.5203(3) -0.2003(3) 0.1816(2) 0.0469(6) Uani 1 1 d . . . . .
H3A H 0.4477 -0.2757 0.1392 0.056 Uiso 1 1 calc R U . . .
H3B H 0.5140 -0.1646 0.2569 0.056 Uiso 1 1 calc R U . . .
C2 C 0.6524(3) -0.2195(3) 0.1859(3) 0.0525(7) Uani 1 1 d . . . . .
H2A H 0.6666 -0.2413 0.1133 0.063 Uiso 1 1 calc R U . . .
H2B H 0.7245 -0.1466 0.2396 0.063 Uiso 1 1 calc R U . . .
C7 C 0.2394(3) 0.0035(3) 0.0700(2) 0.0476(6) Uani 1 1 d . . . . .
H7A H 0.2324 0.0389 0.0217 0.057 Uiso 1 1 calc R U . . .
H7B H 0.1585 -0.0646 0.0413 0.057 Uiso 1 1 calc R U . . .
C1 C 0.6585(3) -0.3103(3) 0.2169(3) 0.0568(7) Uani 1 1 d . . . . .
H1A H 0.5874 -0.3827 0.1640 0.085 Uiso 1 1 calc R U . . .
H1B H 0.6487 -0.2876 0.2902 0.085 Uiso 1 1 calc R U . . .
H1C H 0.7436 -0.3202 0.2167 0.085 Uiso 1 1 calc R U . . .

loop_
_atom_site_aniso_label
_atom_site_aniso_U_11
_atom_site_aniso_U_22
_atom_site_aniso_U_33
_atom_site_aniso_U_23
_atom_site_aniso_U_13
_atom_site_aniso_U_12
Pt1 0.03377(6) 0.02519(6) 0.02578(6) 0.00939(4) 0.00467(4) 0.01388(4)
N4 0.0360(8) 0.0274(8) 0.0277(8) 0.0103(6) 0.0066(6) 0.0143(7)
F1 0.0502(9) 0.0814(14) 0.0608(11) 0.0382(10) 0.0133(8) 0.0375(9)
O2 0.0474(9) 0.0385(9) 0.0303(7) 0.0119(7) 0.0080(6) 0.0179(7)
F4 0.0707(11) 0.0605(11) 0.0436(9) 0.0226(8) 0.0201(8) 0.0218(9)
F3 0.0799(13) 0.0544(11) 0.0532(10) 0.0083(9) 0.0100(9) 0.0391(10)
N3 0.0345(8) 0.0273(8) 0.0271(7) 0.0081(6) 0.0043(6) 0.0149(7)
F2 0.0428(8) 0.0658(12) 0.0708(12) 0.0389(10) 0.0083(8) 0.0140(8)
N5 0.0416(9) 0.0339(10) 0.0280(8) 0.0083(7) 0.0044(7) 0.0178(8)
N6 0.0429(10) 0.0384(10) 0.0301(8) 0.0119(7) 0.0049(7) 0.0203(8)
N2 0.0405(9) 0.0368(10) 0.0415(10) 0.0211(8) 0.0074(8) 0.0166(8)
C23 0.0367(9) 0.0288(10) 0.0298(9) 0.0131(8) 0.0088(7) 0.0160(8)
O1 0.0637(12) 0.0506(12) 0.0715(14) 0.0379(11) 0.0279(11) 0.0315(10)
C22 0.0360(9) 0.0273(10) 0.0302(9) 0.0115(8) 0.0083(7) 0.0132(8)
C27 0.0362(9) 0.0294(10) 0.0302(9) 0.0108(8) 0.0073(7) 0.0127(8)
C17 0.0393(10) 0.0318(10) 0.0341(10) 0.0128(8) 0.0071(8) 0.0189(8)
C16 0.0353(9) 0.0271(9) 0.0301(9) 0.0119(7) 0.0059(7) 0.0133(7)
C26 0.0420(11) 0.0314(11) 0.0331(10) 0.0087(9) 0.0056(8) 0.0124(9)
C13 0.0398(10) 0.0338(11) 0.0340(10) 0.0109(8) 0.0111(8) 0.0127(9)
C15 0.0359(9) 0.0273(10) 0.0275(9) 0.0096(7) 0.0049(7) 0.0113(7)
C24 0.0474(12) 0.0277(10) 0.0379(11) 0.0107(9) 0.0097(9) 0.0171(9)
C19 0.0414(10) 0.0313(11) 0.0334(10) 0.0126(8) 0.0048(8) 0.0188(8)
C21 0.0410(10) 0.0278(10) 0.0327(10) 0.0115(8) 0.0091(8) 0.0155(8)
C10 0.0397(10) 0.0293(10) 0.0292(9) 0.0107(8) 0.0040(7) 0.0130(8)
N1 0.0514(12) 0.0480(13) 0.0525(13) 0.0264(11) 0.0152(10) 0.0270(10)
C25 0.0473(12) 0.0271(10) 0.0360(11) 0.0062(8) 0.0090(9) 0.0130(9)
C20 0.0445(11) 0.0310(11) 0.0386(11) 0.0134(9) 0.0079(9) 0.0205(9)
C31 0.0420(11) 0.0376(12) 0.0336(10) 0.0147(9) 0.0060(8) 0.0183(9)
C28 0.0353(9) 0.0340(11) 0.0312(9) 0.0132(8) 0.0070(7) 0.0124(8)
C30 0.0384(10) 0.0381(12) 0.0325(10) 0.0137(9) 0.0060(8) 0.0169(9)
C14 0.0372(10) 0.0296(10) 0.0279(9) 0.0078(8) 0.0063(7) 0.0117(8)
C29 0.0405(10) 0.0385(12) 0.0318(10) 0.0143(9) 0.0045(8) 0.0170(9)
C34 0.0428(11) 0.0344(11) 0.0346(10) 0.0143(9) 0.0086(8) 0.0161(9)
C33 0.0423(11) 0.0361(11) 0.0328(10) 0.0132(9) 0.0069(8) 0.0168(9)
C12 0.0453(11) 0.0353(11) 0.0320(10) 0.0129(9) 0.0107(8) 0.0117(9)
C32 0.0401(10) 0.0359(11) 0.0330(10) 0.0132(8) 0.0066(8) 0.0156(9)
C18 0.0374(10) 0.0340(11) 0.0359(10) 0.0123(9) 0.0097(8) 0.0176(8)
C35 0.0420(11) 0.0390(12) 0.0390(11) 0.0187(9) 0.0114(9) 0.0178(9)
C11 0.0461(11) 0.0335(11) 0.0315(10) 0.0148(8) 0.0070(8) 0.0141(9)
C5 0.0463(12) 0.0409(13) 0.0397(12) 0.0143(10) 0.0094(9) 0.0174(10)
C4 0.0458(12) 0.0405(13) 0.0457(13) 0.0134(11) 0.0095(10) 0.0177(10)
C36 0.0530(14) 0.0434(14) 0.0519(14) 0.0236(12) 0.0170(11) 0.0239(11)
B1 0.0402(12) 0.0426(14) 0.0372(12) 0.0155(11) 0.0095(10) 0.0205(11)
C6 0.0468(12) 0.0390(13) 0.0393(12) 0.0128(10) 0.0102(9) 0.0174(10)
C9 0.0483(12) 0.0389(13) 0.0353(11) 0.0156(9) 0.0087(9) 0.0209(10)
C8 0.0507(13) 0.0457(14) 0.0404(12) 0.0166(11) 0.0081(10) 0.0247(11)
C3 0.0485(13) 0.0401(13) 0.0446(13) 0.0132(11) 0.0093(10) 0.0192(10)
C2 0.0528(14) 0.0502(16) 0.0501(15) 0.0167(12) 0.0129(11) 0.0254(12)
C7 0.0497(13) 0.0471(15) 0.0382(12) 0.0141(10) 0.0050(10) 0.0210(11)
C1 0.0565(16) 0.0522(17) 0.0546(16) 0.0171(13) 0.0101(12) 0.0267(13)

loop_
_atom_type_symbol
_atom_type_description
_atom_type_scat_dispersion_real
_atom_type_scat_dispersion_imag
_atom_type_scat_source
C C 0.0033 0.0016 'International Tables Vol C Tables 4.2.6.8 and 6.1.1.4'
H H 0.0000 0.0000 'International Tables Vol C Tables 4.2.6.8 and 6.1.1.4'
B B 0.0013 0.0007 'International Tables Vol C Tables 4.2.6.8 and 6.1.1.4'
F F 0.0171 0.0103 'International Tables Vol C Tables 4.2.6.8 and 6.1.1.4'
N N 0.0061 0.0033 'International Tables Vol C Tables 4.2.6.8 and 6.1.1.4'
O O 0.0106 0.0060 'International Tables Vol C Tables 4.2.6.8 and 6.1.1.4'
Pt Pt -1.7033 8.3905 'International Tables Vol C Tables 4.2.6.8 and 6.1.1.4'

loop_
_geom_angle_atom_site_label_1
_geom_angle_atom_site_label_2
_geom_angle_atom_site_label_3
_geom_angle
_geom_angle_site_symmetry_1
_geom_angle_site_symmetry_3
_geom_angle_publ_flag
N4 Pt1 N4 180.0 . 2_565 ?
N4 Pt1 N3 90.93(8) . . ?
N4 Pt1 N3 89.07(8) . 2_565 ?
N4 Pt1 N3 90.93(8) 2_565 2_565 ?
N4 Pt1 N3 89.07(8) 2_565 . ?
N3 Pt1 N3 180.0 2_565 . ?
C23 N4 Pt1 119.97(16) . . ?
C23 N4 C19 119.69(19) . . ?
C19 N4 Pt1 120.34(15) . . ?
C17 N3 Pt1 121.34(17) . . ?
C16 N3 Pt1 118.93(15) . . ?
C16 N3 C17 119.7(2) . . ?
C27 N5 H5 116.4 . . ?
C27 N5 C28 127.1(2) . . ?
C28 N5 H5 116.4 . . ?
C28 N6 H6 119.6 . . ?
C28 N6 C29 120.8(2) . . ?
C29 N6 H6 119.6 . . ?
C10 N2 H2 115.5 . . ?
C9 N2 H2 115.5 . . ?
C9 N2 C10 128.9(2) . . ?
N4 C23 H23 118.7 . . ?
N4 C23 C22 122.7(2) . . ?
C22 C23 H23 118.7 . . ?
C23 C22 C27 122.4(2) . . ?
C23 C22 C21 117.8(2) . . ?
C21 C22 C27 119.8(2) . . ?
N5 C27 C22 118.1(2) . . ?
C26 C27 N5 123.5(2) . . ?
C26 C27 C22 118.4(2) . . ?
N3 C17 H17 119.6 . . ?
C18 C17 N3 120.8(2) . . ?
C18 C17 H17 119.6 . . ?
N3 C16 H16 118.3 . . ?
N3 C16 C15 123.5(2) . . ?
C15 C16 H16 118.3 . . ?
C27 C26 H26 119.7 . . ?
C27 C26 C25 120.6(2) . . ?
C25 C26 H26 119.7 . . ?
C14 C13 H13 120.3 . . ?
C12 C13 H13 120.3 . . ?
C12 C13 C14 119.3(2) . . ?
C16 C15 C10 122.4(2) . . ?
C16 C15 C14 117.2(2) . . ?
C14 C15 C10 120.4(2) . . ?
C21 C24 H24 120.8 . . ?
C25 C24 H24 120.8 . . ?
C25 C24 C21 118.3(2) . . ?
N4 C19 H19 119.2 . . ?
N4 C19 C20 121.6(2) . . ?
C20 C19 H19 119.2 . . ?
C22 C21 C24 120.2(2) . . ?
C20 C21 C22 118.1(2) . . ?
C20 C21 C24 121.7(2) . . ?
N2 C10 C15 117.7(2) . . ?
C11 C10 N2 123.6(2) . . ?
C11 C10 C15 118.7(2) . . ?
C9 N1 H1 117.8 . . ?
C9 N1 C8 124.5(3) . . ?
C8 N1 H1 117.8 . . ?
C26 C25 H25 118.7 . . ?
C24 C25 C26 122.6(2) . . ?
C24 C25 H25 118.7 . . ?
C19 C20 C21 120.1(2) . . ?
C19 C20 H20 119.9 . . ?
C21 C20 H20 119.9 . . ?
H31A C31 H31B 107.8 . . ?
C30 C31 H31A 109.0 . . ?
C30 C31 H31B 109.0 . . ?
C32 C31 H31A 109.0 . . ?
C32 C31 H31B 109.0 . . ?
C32 C31 C30 112.9(2) . . ?
O2 C28 N5 124.2(2) . . ?
O2 C28 N6 123.4(2) . . ?
N6 C28 N5 112.5(2) . . ?
C31 C30 H30A 109.3 . . ?
C31 C30 H30B 109.3 . . ?
H30A C30 H30B 107.9 . . ?
C29 C30 C31 111.71(19) . . ?
C29 C30 H30A 109.3 . . ?
C29 C30 H30B 109.3 . . ?
C13 C14 C15 119.1(2) . . ?
C18 C14 C13 123.2(2) . . ?
C18 C14 C15 117.7(2) . . ?
N6 C29 C30 110.03(19) . . ?
N6 C29 H29A 109.7 . . ?
N6 C29 H29B 109.7 . . ?
C30 C29 H29A 109.7 . . ?
C30 C29 H29B 109.7 . . ?
H29A C29 H29B 108.2 . . ?
H34A C34 H34B 107.6 . . ?
C33 C34 H34A 108.6 . . ?
C33 C34 H34B 108.6 . . ?
C33 C34 C35 114.8(2) . . ?
C35 C34 H34A 108.6 . . ?
C35 C34 H34B 108.6 . . ?
C34 C33 H33A 109.3 . . ?
C34 C33 H33B 109.3 . . ?
C34 C33 C32 111.7(2) . . ?
H33A C33 H33B 108.0 . . ?
C32 C33 H33A 109.3 . . ?
C32 C33 H33B 109.3 . . ?
C13 C12 H12 118.7 . . ?
C13 C12 C11 122.5(2) . . ?
C11 C12 H12 118.7 . . ?
C31 C32 C33 113.8(2) . . ?
C31 C32 H32A 108.8 . . ?
C31 C32 H32B 108.8 . . ?
C33 C32 H32A 108.8 . . ?
C33 C32 H32B 108.8 . . ?
H32A C32 H32B 107.7 . . ?
C17 C18 C14 121.1(2) . . ?
C17 C18 H18 119.5 . . ?
C14 C18 H18 119.5 . . ?
C34 C35 H35A 109.5 . . ?
C34 C35 H35B 109.5 . . ?
C34 C35 C36 110.9(2) . . ?
H35A C35 H35B 108.0 . . ?
C36 C35 H35A 109.5 . . ?
C36 C35 H35B 109.5 . . ?
C10 C11 C12 119.9(2) . . ?
C10 C11 H11 120.0 . . ?
C12 C11 H11 120.0 . . ?
H5A C5 H5B 108.0 . . ?
C4 C5 H5A 109.3 . . ?
C4 C5 H5B 109.3 . . ?
C6 C5 H5A 109.3 . . ?
C6 C5 H5B 109.3 . . ?
C6 C5 C4 111.5(2) . . ?
C5 C4 H4A 108.6 . . ?
C5 C4 H4B 108.6 . . ?
H4A C4 H4B 107.6 . . ?
C3 C4 C5 114.8(3) . . ?
C3 C4 H4A 108.6 . . ?
C3 C4 H4B 108.6 . . ?
C35 C36 H36A 109.5 . . ?
C35 C36 H36B 109.5 . . ?
C35 C36 H36C 109.5 . . ?
H36A C36 H36B 109.5 . . ?
H36A C36 H36C 109.5 . . ?
H36B C36 H36C 109.5 . . ?
F1 B1 F4 112.0(2) . . ?
F1 B1 F3 108.7(2) . . ?
F1 B1 F2 109.0(3) . . ?
F4 B1 F3 110.0(3) . . ?
F4 B1 F2 108.7(2) . . ?
F3 B1 F2 108.4(2) . . ?
C5 C6 H6A 108.5 . . ?
C5 C6 H6B 108.5 . . ?
C5 C6 C7 115.2(2) . . ?
H6A C6 H6B 107.5 . . ?
C7 C6 H6A 108.5 . . ?
C7 C6 H6B 108.5 . . ?
O1 C9 N2 123.8(3) . . ?
O1 C9 N1 124.6(3) . . ?
N1 C9 N2 111.6(3) . . ?
N1 C8 H8A 109.2 . . ?
N1 C8 H8B 109.2 . . ?
N1 C8 C7 112.2(2) . . ?
H8A C8 H8B 107.9 . . ?
C7 C8 H8A 109.2 . . ?
C7 C8 H8B 109.2 . . ?
C4 C3 H3A 108.9 . . ?
C4 C3 H3B 108.9 . . ?
C4 C3 C2 113.2(3) . . ?
H3A C3 H3B 107.7 . . ?
C2 C3 H3A 108.9 . . ?
C2 C3 H3B 108.9 . . ?
C3 C2 H2A 109.0 . . ?
C3 C2 H2B 109.0 . . ?
H2A C2 H2B 107.8 . . ?
C1 C2 C3 112.8(3) . . ?
C1 C2 H2A 109.0 . . ?
C1 C2 H2B 109.0 . . ?
C6 C7 H7A 109.2 . . ?
C6 C7 H7B 109.2 . . ?
C8 C7 C6 112.2(2) . . ?
C8 C7 H7A 109.2 . . ?
C8 C7 H7B 109.2 . . ?
H7A C7 H7B 107.9 . . ?
C2 C1 H1A 109.5 . . ?
C2 C1 H1B 109.5 . . ?
C2 C1 H1C 109.5 . . ?
H1A C1 H1B 109.5 . . ?
H1A C1 H1C 109.5 . . ?
H1B C1 H1C 109.5 . . ?

loop_
_geom_bond_atom_site_label_1
_geom_bond_atom_site_label_2
_geom_bond_distance
_geom_bond_site_symmetry_2
_geom_bond_publ_flag
Pt1 N4 2.024(2) . ?
Pt1 N4 2.024(2) 2_565 ?
Pt1 N3 2.027(2) 2_565 ?
Pt1 N3 2.027(2) . ?
N4 C23 1.330(3) . ?
N4 C19 1.368(3) . ?
F1 B1 1.369(3) . ?
O2 C28 1.220(3) . ?
F4 B1 1.369(3) . ?
F3 B1 1.391(4) . ?
N3 C17 1.374(3) . ?
N3 C16 1.319(3) . ?
F2 B1 1.400(4) . ?
N5 H5 0.8800 . ?
N5 C27 1.390(3) . ?
N5 C28 1.395(3) . ?
N6 H6 0.8800 . ?
N6 C28 1.353(3) . ?
N6 C29 1.459(3) . ?
N2 H2 0.8800 . ?
N2 C10 1.392(3) . ?
N2 C9 1.388(4) . ?
C23 H23 0.9500 . ?
C23 C22 1.415(3) . ?
O1 C9 1.217(4) . ?
C22 C27 1.438(3) . ?
C22 C21 1.419(3) . ?
C27 C26 1.385(3) . ?
C17 H17 0.9500 . ?
C17 C18 1.365(4) . ?
C16 H16 0.9500 . ?
C16 C15 1.415(3) . ?
C26 H26 0.9500 . ?
C26 C25 1.404(4) . ?
C13 H13 0.9500 . ?
C13 C14 1.418(3) . ?
C13 C12 1.365(4) . ?
C15 C10 1.431(3) . ?
C15 C14 1.424(3) . ?
C24 H24 0.9500 . ?
C24 C21 1.420(3) . ?
C24 C25 1.371(4) . ?
C19 H19 0.9500 . ?
C19 C20 1.370(3) . ?
C21 C20 1.415(3) . ?
C10 C11 1.389(3) . ?
N1 H1 0.8800 . ?
N1 C9 1.356(4) . ?
N1 C8 1.449(4) . ?
C25 H25 0.9500 . ?
C20 H20 0.9500 . ?
C31 H31A 0.9900 . ?
C31 H31B 0.9900 . ?
C31 C30 1.527(3) . ?
C31 C32 1.522(4) . ?
C30 H30A 0.9900 . ?
C30 H30B 0.9900 . ?
C30 C29 1.522(4) . ?
C14 C18 1.412(4) . ?
C29 H29A 0.9900 . ?
C29 H29B 0.9900 . ?
C34 H34A 0.9900 . ?
C34 H34B 0.9900 . ?
C34 C33 1.519(4) . ?
C34 C35 1.524(4) . ?
C33 H33A 0.9900 . ?
C33 H33B 0.9900 . ?
C33 C32 1.531(3) . ?
C12 H12 0.9500 . ?
C12 C11 1.410(4) . ?
C32 H32A 0.9900 . ?
C32 H32B 0.9900 . ?
C18 H18 0.9500 . ?
C35 H35A 0.9900 . ?
C35 H35B 0.9900 . ?
C35 C36 1.528(4) . ?
C11 H11 0.9500 . ?
C5 H5A 0.9900 . ?
C5 H5B 0.9900 . ?
C5 C4 1.535(4) . ?
C5 C6 1.518(4) . ?
C4 H4A 0.9900 . ?
C4 H4B 0.9900 . ?
C4 C3 1.503(5) . ?
C36 H36A 0.9800 . ?
C36 H36B 0.9800 . ?
C36 H36C 0.9800 . ?
C6 H6A 0.9900 . ?
C6 H6B 0.9900 . ?
C6 C7 1.532(4) . ?
C8 H8A 0.9900 . ?
C8 H8B 0.9900 . ?
C8 C7 1.526(4) . ?
C3 H3A 0.9900 . ?
C3 H3B 0.9900 . ?
C3 C2 1.539(4) . ?
C2 H2A 0.9900 . ?
C2 H2B 0.9900 . ?
C2 C1 1.492(5) . ?
C7 H7A 0.9900 . ?
C7 H7B 0.9900 . ?
C1 H1A 0.9800 . ?
C1 H1B 0.9800 . ?
C1 H1C 0.9800 . ?

loop_
_geom_torsion_atom_site_label_1
_geom_torsion_atom_site_label_2
_geom_torsion_atom_site_label_3
_geom_torsion_atom_site_label_4
_geom_torsion
_geom_torsion_site_symmetry_1
_geom_torsion_site_symmetry_2
_geom_torsion_site_symmetry_3
_geom_torsion_site_symmetry_4
_geom_torsion_publ_flag
Pt1 N4 C23 C22 -179.63(16) . . . . ?
Pt1 N4 C19 C20 -179.09(19) . . . . ?
Pt1 N3 C17 C18 178.99(17) . . . . ?
Pt1 N3 C16 C15 -178.53(15) . . . . ?
N4 C23 C22 C27 177.3(2) . . . . ?
N4 C23 C22 C21 -0.8(3) . . . . ?
N4 C19 C20 C21 -1.7(4) . . . . ?
N3 C17 C18 C14 -0.3(3) . . . . ?
N3 C16 C15 C10 179.2(2) . . . . ?
N3 C16 C15 C14 -0.6(3) . . . . ?
N5 C27 C26 C25 177.4(2) . . . . ?
N2 C10 C11 C12 178.1(2) . . . . ?
C23 N4 C19 C20 0.2(4) . . . . ?
C23 C22 C27 N5 4.4(3) . . . . ?
C23 C22 C27 C26 -176.4(2) . . . . ?
C23 C22 C21 C24 178.1(2) . . . . ?
C23 C22 C21 C20 -0.6(3) . . . . ?
C22 C27 C26 C25 -1.8(4) . . . . ?
C22 C21 C20 C19 1.8(4) . . . . ?
C27 N5 C28 O2 1.8(4) . . . . ?
C27 N5 C28 N6 -177.8(2) . . . . ?
C27 C22 C21 C24 -0.1(3) . . . . ?
C27 C22 C21 C20 -178.8(2) . . . . ?
C27 C26 C25 C24 0.4(4) . . . . ?
C17 N3 C16 C15 0.5(3) . . . . ?
C16 N3 C17 C18 -0.1(3) . . . . ?
C16 C15 C10 N2 1.8(3) . . . . ?
C16 C15 C10 C11 -178.5(2) . . . . ?
C16 C15 C14 C13 179.45(19) . . . . ?
C16 C15 C14 C18 0.2(3) . . . . ?
C13 C14 C18 C17 -179.0(2) . . . . ?
C13 C12 C11 C10 1.1(4) . . . . ?
C15 C10 C11 C12 -1.6(3) . . . . ?
C15 C14 C18 C17 0.2(3) . . . . ?
C24 C21 C20 C19 -176.9(2) . . . . ?
C19 N4 C23 C22 1.1(3) . . . . ?
C21 C22 C27 N5 -177.6(2) . . . . ?
C21 C22 C27 C26 1.7(3) . . . . ?
C21 C24 C25 C26 1.2(4) . . . . ?
C10 N2 C9 O1 -1.8(4) . . . . ?
C10 N2 C9 N1 179.7(2) . . . . ?
C10 C15 C14 C13 -0.3(3) . . . . ?
C10 C15 C14 C18 -179.5(2) . . . . ?
N1 C8 C7 C6 153.9(3) . . . . ?
C25 C24 C21 C22 -1.4(4) . . . . ?
C25 C24 C21 C20 177.3(2) . . . . ?
C31 C30 C29 N6 178.8(2) . . . . ?
C28 N5 C27 C22 -164.5(2) . . . . ?
C28 N5 C27 C26 16.3(4) . . . . ?
C28 N6 C29 C30 175.7(2) . . . . ?
C30 C31 C32 C33 176.1(2) . . . . ?
C14 C13 C12 C11 -0.1(4) . . . . ?
C14 C15 C10 N2 -178.4(2) . . . . ?
C14 C15 C10 C11 1.3(3) . . . . ?
C29 N6 C28 O2 1.0(4) . . . . ?
C29 N6 C28 N5 -179.4(2) . . . . ?
C34 C33 C32 C31 -179.7(2) . . . . ?
C33 C34 C35 C36 177.5(2) . . . . ?
C12 C13 C14 C15 -0.3(3) . . . . ?
C12 C13 C14 C18 178.9(2) . . . . ?
C32 C31 C30 C29 177.1(2) . . . . ?
C35 C34 C33 C32 176.0(2) . . . . ?
C5 C4 C3 C2 -176.1(2) . . . . ?
C5 C6 C7 C8 62.8(3) . . . . ?
C4 C5 C6 C7 -176.3(2) . . . . ?
C4 C3 C2 C1 -169.3(3) . . . . ?
C6 C5 C4 C3 -173.2(2) . . . . ?
C9 N2 C10 C15 -166.6(2) . . . . ?
C9 N2 C10 C11 13.7(4) . . . . ?
C9 N1 C8 C7 100.8(3) . . . . ?
C8 N1 C9 N2 -176.1(2) . . . . ?
C8 N1 C9 O1 5.4(4) . . . . ?
